data_7001448
loop_
_publ_author_name
'Antonioli, Bianca'
'B\"uchner, Bernd'
'Clegg, Jack K.'
'Gloe, Kerstin'
'Gloe, Karsten'
'G\"otzke, Linda'
'Heine, Axel'
'J\"ager, Anne'
'Jolliffe, Katrina A.'
'Kataeva, Olga'
'Kataev, Vladislav'
'Klingeler, R\"udiger'
'Krause, Tilo'
'Lindoy, Leonard F.'
'Popa, Andreia'
'Seichter, Wilhelm'
'Wenzel, Marco'

_publ_section_title
;
 Interaction of an extended series of N-substituted di(2-picolyl)amine
 derivatives with copper(II). Synthetic, structural, magnetic and
 solution studies
;
_journal_issue 24
_journal_name_full 'Dalton Transactions'
_journal_page_first 4795
_journal_page_last 4805
_journal_paper_doi 10.1039/b901832h
_journal_year 2009
_chemical_formula_moiety '2(C27 H25 Cl2 Cu N3 O9),(H2 O)'
_chemical_formula_sum 'C54 H52 Cl4 Cu2 N6 O19'
_chemical_formula_weight 1357.90
_chemical_name_systematic
;
?
;
_space_group_IT_number 14
_symmetry_cell_setting monoclinic
_symmetry_Int_Tables_number 14
_symmetry_space_group_name_Hall '-P 2yn'
_symmetry_space_group_name_H-M 'P 1 21/n 1'
_atom_sites_solution_hydrogens geom
_atom_sites_solution_primary direct
_atom_sites_solution_secondary difmap
_audit_creation_method SHELXL-97
_cell_angle_alpha 90.00
_cell_angle_beta 99.343(1)
_cell_angle_gamma 90.00
_cell_formula_units_Z 4
_cell_length_a 14.1257(3)
_cell_length_b 10.5924(2)
_cell_length_c 36.7101(6)
_cell_measurement_reflns_used 2521
_cell_measurement_temperature 150(2)
_cell_measurement_theta_max 33.25
_cell_measurement_theta_min 2.56
_cell_volume 5419.89(18)
_computing_cell_refinement 'SAINT (Bruker, 2002)'
_computing_data_collection 'SMART (Bruker, 2002)'
_computing_data_reduction 'SAINT (Bruker, 2002)'
_computing_molecular_graphics 'Ortep-3 for Windows (Farrugia, 1997)'
_computing_publication_material 'WinGX (Farrugia, 1999)'
_computing_structure_refinement 'SHELXL-97 (Sheldrick, 1997)'
_computing_structure_solution 'SHELXS-97 (Sheldrick, 1997)'
_diffrn_ambient_temperature 150(2)
_diffrn_measured_fraction_theta_full 0.981
_diffrn_measured_fraction_theta_max 0.981
_diffrn_measurement_device_type 'Bruker Smart Apex 2 CCD '
_diffrn_measurement_method '\f and \w scan'
_diffrn_radiation_monochromator graphite
_diffrn_radiation_source 'fine-focus sealed tube'
_diffrn_radiation_type MoK\a
_diffrn_radiation_wavelength 0.71073
_diffrn_reflns_av_R_equivalents 0.0734
_diffrn_reflns_av_sigmaI/netI 0.0913
_diffrn_reflns_limit_h_max 20
_diffrn_reflns_limit_h_min -13
_diffrn_reflns_limit_k_max 15
_diffrn_reflns_limit_k_min -15
_diffrn_reflns_limit_l_max 54
_diffrn_reflns_limit_l_min -44
_diffrn_reflns_number 118862
_diffrn_reflns_theta_full 31.56
_diffrn_reflns_theta_max 31.56
_diffrn_reflns_theta_min 1.12
_diffrn_standards_decay_% 0
_diffrn_standards_interval_count 0
_diffrn_standards_interval_time 0
_diffrn_standards_number 0
_exptl_absorpt_coefficient_mu 1.067
_exptl_absorpt_correction_T_max 0.808
_exptl_absorpt_correction_T_min 0.711
_exptl_absorpt_correction_type multi-scan
_exptl_absorpt_process_details 'SADABS (Sheldrick,1999-2003)'
_exptl_crystal_colour blue
_exptl_crystal_density_diffrn 1.664
_exptl_crystal_density_method 'not measured'
_exptl_crystal_description prism
_exptl_crystal_F_000 2784
_exptl_crystal_size_max 0.30
_exptl_crystal_size_mid 0.28
_exptl_crystal_size_min 0.20
_refine_diff_density_max 2.169
_refine_diff_density_min -0.972
_refine_diff_density_rms 0.088
_refine_ls_extinction_method none
_refine_ls_goodness_of_fit_ref 1.110
_refine_ls_hydrogen_treatment mixed
_refine_ls_matrix_type full
_refine_ls_number_parameters 784
_refine_ls_number_reflns 17776
_refine_ls_number_restraints 6
_refine_ls_restrained_S_all 1.110
_refine_ls_R_factor_all 0.1027
_refine_ls_R_factor_gt 0.0475
_refine_ls_shift/su_max 0.001
_refine_ls_shift/su_mean 0.000
_refine_ls_structure_factor_coef Fsqd
_refine_ls_weighting_details 'calc w=1/[\s^2^(Fo^2^)+(0.0256P)^2^+0.0000P] where P=(Fo^2^+2Fc^2^)/3'
_refine_ls_weighting_scheme calc
_refine_ls_wR_factor_gt 0.0896
_refine_ls_wR_factor_ref 0.0964
_reflns_number_gt 9736
_reflns_number_total 17776
_reflns_threshold_expression >2sigma(I)
_cod_data_source_file b901832h.txt
_cod_data_source_block gloe1a
_cod_original_cell_volume 5419.88(18)
_cod_original_sg_symbol_H-M 'P 21/n'
_cod_database_code 7001448

loop_
_symmetry_equiv_pos_as_xyz
'x, y, z'
'-x+1/2, y+1/2, -z+1/2'
'-x, -y, -z'
'x-1/2, -y-1/2, z-1/2'

loop_
_atom_site_label
_atom_site_type_symbol
_atom_site_fract_x
_atom_site_fract_y
_atom_site_fract_z
_atom_site_U_iso_or_equiv
_atom_site_adp_type
_atom_site_occupancy
_atom_site_symmetry_multiplicity
_atom_site_calc_flag
_atom_site_refinement_flags
_atom_site_disorder_assembly
_atom_site_disorder_group
C1 C 0.85897(17) 0.5774(2) 0.17114(7) 0.0191(6) Uani 1 1 d . . .
C2 C 0.89478(19) 0.4574(2) 0.17905(7) 0.0253(6) Uani 1 1 d . . .
H2 H 0.8560 0.3856 0.1718 0.030 Uiso 1 1 calc R . .
C3 C 0.9869(2) 0.4425(3) 0.19752(7) 0.0292(7) Uani 1 1 d . . .
H3 H 1.0121 0.3605 0.2034 0.035 Uiso 1 1 calc R . .
C4 C 1.04235(19) 0.5485(3) 0.20742(7) 0.0288(7) Uani 1 1 d . . .
H4 H 1.1065 0.5405 0.2198 0.035 Uiso 1 1 calc R . .
C5 C 1.00278(18) 0.6657(3) 0.19892(7) 0.0245(6) Uani 1 1 d . . .
H5 H 1.0406 0.7386 0.2058 0.029 Uiso 1 1 calc R . .
C6 C 0.75866(17) 0.6032(2) 0.15193(7) 0.0186(5) Uani 1 1 d . . .
H6A H 0.7369 0.5341 0.1344 0.022 Uiso 1 1 calc R . .
H6B H 0.7145 0.6076 0.1703 0.022 Uiso 1 1 calc R . .
C7 C 0.66067(16) 0.7845(2) 0.12530(7) 0.0182(5) Uani 1 1 d . . .
H7A H 0.6235 0.7537 0.1442 0.022 Uiso 1 1 calc R . .
H7B H 0.6262 0.7596 0.1007 0.022 Uiso 1 1 calc R . .
C8 C 0.66875(17) 0.9260(2) 0.12748(6) 0.0182(5) Uani 1 1 d . . .
C9 C 0.75527(19) 1.0974(2) 0.15452(7) 0.0237(6) Uani 1 1 d . . .
H9 H 0.8114 1.1302 0.1692 0.028 Uiso 1 1 calc R . .
C10 C 0.68304(19) 1.1791(2) 0.14034(7) 0.0267(6) Uani 1 1 d . . .
H10 H 0.6883 1.2667 0.1458 0.032 Uiso 1 1 calc R . .
C11 C 0.6026(2) 1.1318(3) 0.11804(7) 0.0282(6) Uani 1 1 d . . .
H11 H 0.5530 1.1870 0.1072 0.034 Uiso 1 1 calc R . .
C12 C 0.59513(18) 1.0039(2) 0.11176(7) 0.0231(6) Uani 1 1 d . . .
H12 H 0.5399 0.9697 0.0968 0.028 Uiso 1 1 calc R . .
C13 C 0.80014(16) 0.7165(2) 0.09644(6) 0.0166(5) Uani 1 1 d . . .
H13A H 0.8111 0.8031 0.0879 0.020 Uiso 1 1 calc R . .
H13B H 0.8636 0.6751 0.1024 0.020 Uiso 1 1 calc R . .
C14 C 0.74173(16) 0.6455(2) 0.06482(6) 0.0153(5) Uani 1 1 d . . .
C15 C 0.74996(16) 0.5137(2) 0.06177(6) 0.0163(5) Uani 1 1 d . . .
C16 C 0.82057(17) 0.4404(2) 0.08485(7) 0.0205(6) Uani 1 1 d . . .
H16 H 0.8659 0.4821 0.1028 0.025 Uiso 1 1 calc R . .
C17 C 0.82466(19) 0.3126(2) 0.08186(7) 0.0253(6) Uani 1 1 d . . .
H17 H 0.8730 0.2670 0.0975 0.030 Uiso 1 1 calc R . .
C18 C 0.75778(19) 0.2465(2) 0.05575(7) 0.0266(6) Uani 1 1 d . . .
H18 H 0.7589 0.1569 0.0548 0.032 Uiso 1 1 calc R . .
C19 C 0.69193(18) 0.3127(2) 0.03207(7) 0.0233(6) Uani 1 1 d . . .
H19 H 0.6480 0.2683 0.0142 0.028 Uiso 1 1 calc R . .
C20 C 0.68722(17) 0.4467(2) 0.03338(7) 0.0179(5) Uani 1 1 d . . .
C21 C 0.62541(17) 0.5137(2) 0.00743(6) 0.0194(5) Uani 1 1 d . . .
H21 H 0.5842 0.4690 -0.0112 0.023 Uiso 1 1 calc R . .
C22 C 0.62169(17) 0.6458(2) 0.00774(7) 0.0191(5) Uani 1 1 d . . .
C23 C 0.56083(17) 0.7126(2) -0.02044(7) 0.0228(6) Uani 1 1 d . . .
H23 H 0.5218 0.6673 -0.0396 0.027 Uiso 1 1 calc R . .
C24 C 0.55806(18) 0.8407(3) -0.02018(7) 0.0261(6) Uani 1 1 d . . .
H24 H 0.5167 0.8843 -0.0391 0.031 Uiso 1 1 calc R . .
C25 C 0.61622(17) 0.9099(2) 0.00796(7) 0.0227(6) Uani 1 1 d . . .
H25 H 0.6147 0.9995 0.0075 0.027 Uiso 1 1 calc R . .
C26 C 0.67456(17) 0.8486(2) 0.03570(7) 0.0199(6) Uani 1 1 d . . .
H26 H 0.7125 0.8966 0.0545 0.024 Uiso 1 1 calc R . .
C27 C 0.67986(16) 0.7141(2) 0.03710(6) 0.0174(5) Uani 1 1 d . . .
C28 C 0.34973(17) 0.0623(2) 0.17001(7) 0.0186(5) Uani 1 1 d . . .
C29 C 0.38607(18) -0.0578(2) 0.17650(7) 0.0234(6) Uani 1 1 d . . .
H29 H 0.3481 -0.1292 0.1680 0.028 Uiso 1 1 calc R . .
C30 C 0.47807(19) -0.0740(2) 0.19552(7) 0.0272(6) Uani 1 1 d . . .
H30 H 0.5042 -0.1561 0.2001 0.033 Uiso 1 1 calc R . .
C31 C 0.53135(19) 0.0320(3) 0.20771(7) 0.0269(6) Uani 1 1 d . . .
H31 H 0.5951 0.0237 0.2205 0.032 Uiso 1 1 calc R . .
C32 C 0.49070(18) 0.1495(2) 0.20099(7) 0.0241(6) Uani 1 1 d . . .
H32 H 0.5272 0.2221 0.2095 0.029 Uiso 1 1 calc R . .
C33 C 0.25083(16) 0.0893(2) 0.14916(7) 0.0179(5) Uani 1 1 d . . .
H33A H 0.2318 0.0227 0.1305 0.021 Uiso 1 1 calc R . .
H33B H 0.2037 0.0904 0.1664 0.021 Uiso 1 1 calc R . .
C34 C 0.15618(16) 0.2740(2) 0.12314(7) 0.0171(5) Uani 1 1 d . . .
H34A H 0.1164 0.2422 0.1410 0.021 Uiso 1 1 calc R . .
H34B H 0.1242 0.2506 0.0980 0.021 Uiso 1 1 calc R . .
C35 C 0.16395(17) 0.4151(2) 0.12610(6) 0.0166(5) Uani 1 1 d . . .
C36 C 0.24995(18) 0.5834(2) 0.15562(7) 0.0220(6) Uani 1 1 d . . .
H36 H 0.3045 0.6142 0.1718 0.026 Uiso 1 1 calc R . .
C37 C 0.18152(18) 0.6682(2) 0.13917(7) 0.0246(6) Uani 1 1 d . . .
H37 H 0.1884 0.7559 0.1443 0.029 Uiso 1 1 calc R . .
C38 C 0.10326(18) 0.6238(2) 0.11516(7) 0.0241(6) Uani 1 1 d . . .
H38 H 0.0561 0.6805 0.1032 0.029 Uiso 1 1 calc R . .
C39 C 0.09454(17) 0.4953(2) 0.10875(6) 0.0204(6) Uani 1 1 d . . .
H39 H 0.0409 0.4628 0.0925 0.025 Uiso 1 1 calc R . .
C40 C 0.30126(16) 0.2112(2) 0.09703(6) 0.0160(5) Uani 1 1 d . . .
H40A H 0.3645 0.1699 0.1038 0.019 Uiso 1 1 calc R . .
H40B H 0.3128 0.2991 0.0897 0.019 Uiso 1 1 calc R . .
C41 C 0.24572(16) 0.1428(2) 0.06401(6) 0.0150(5) Uani 1 1 d . . .
C42 C 0.25376(16) 0.0105(2) 0.06035(6) 0.0163(5) Uani 1 1 d . . .
C43 C 0.32362(17) -0.0643(2) 0.08338(7) 0.0211(6) Uani 1 1 d . . .
H43 H 0.3689 -0.0235 0.1016 0.025 Uiso 1 1 calc R . .
C44 C 0.32729(19) -0.1920(2) 0.08010(7) 0.0254(6) Uani 1 1 d . . .
H44 H 0.3755 -0.2383 0.0956 0.030 Uiso 1 1 calc R . .
C45 C 0.26019(19) -0.2567(2) 0.05389(7) 0.0267(6) Uani 1 1 d . . .
H45 H 0.2610 -0.3463 0.0526 0.032 Uiso 1 1 calc R . .
C46 C 0.19463(18) -0.1897(2) 0.03052(7) 0.0238(6) Uani 1 1 d . . .
H46 H 0.1501 -0.2333 0.0127 0.029 Uiso 1 1 calc R . .
C47 C 0.19091(17) -0.0556(2) 0.03205(7) 0.0176(5) Uani 1 1 d . . .
C48 C 0.12735(16) 0.0134(2) 0.00653(6) 0.0191(5) Uani 1 1 d . . .
H48 H 0.0849 -0.0303 -0.0120 0.023 Uiso 1 1 calc R . .
C49 C 0.12458(16) 0.1439(2) 0.00753(6) 0.0184(5) Uani 1 1 d . . .
C50 C 0.06215(17) 0.2135(2) -0.01986(7) 0.0220(6) Uani 1 1 d . . .
H50 H 0.0214 0.1695 -0.0388 0.026 Uiso 1 1 calc R . .
C51 C 0.06021(18) 0.3408(2) -0.01918(7) 0.0248(6) Uani 1 1 d . . .
H51 H 0.0177 0.3855 -0.0374 0.030 Uiso 1 1 calc R . .
C52 C 0.12112(18) 0.4080(2) 0.00850(7) 0.0232(6) Uani 1 1 d . . .
H52 H 0.1205 0.4977 0.0082 0.028 Uiso 1 1 calc R . .
C53 C 0.18070(17) 0.3462(2) 0.03553(7) 0.0194(6) Uani 1 1 d . . .
H53 H 0.2204 0.3935 0.0540 0.023 Uiso 1 1 calc R . .
C54 C 0.18461(16) 0.2113(2) 0.03661(6) 0.0155(5) Uani 1 1 d . . .
N1 N 0.91250(14) 0.68047(19) 0.18127(5) 0.0194(5) Uani 1 1 d . . .
N2 N 0.75760(13) 0.72630(18) 0.13155(5) 0.0158(4) Uani 1 1 d . . .
N3 N 0.74881(14) 0.97203(18) 0.14815(5) 0.0179(5) Uani 1 1 d . . .
N4 N 0.40056(14) 0.16461(18) 0.18267(5) 0.0181(5) Uani 1 1 d . . .
N5 N 0.25257(13) 0.21465(18) 0.13068(5) 0.0149(4) Uani 1 1 d . . .
N6 N 0.24129(14) 0.45852(18) 0.14934(5) 0.0174(4) Uani 1 1 d . . .
O1 O 0.97595(12) 0.87432(16) 0.12950(5) 0.0284(4) Uani 1 1 d . . .
O2 O 0.89131(13) 1.01466(16) 0.08732(5) 0.0320(5) Uani 1 1 d . . .
O3 O 0.98890(13) 1.09274(16) 0.14056(5) 0.0321(5) Uani 1 1 d . . .
O4 O 1.05872(14) 1.00143(19) 0.09291(5) 0.0450(6) Uani 1 1 d . . .
O5 O 0.74066(13) 0.84393(17) 0.21637(5) 0.0334(5) Uani 1 1 d . . .
O6 O 0.77492(14) 0.64728(17) 0.24534(5) 0.0408(5) Uani 1 1 d . . .
O7 O 0.63716(12) 0.75850(17) 0.25406(5) 0.0330(5) Uani 1 1 d . . .
O8 O 0.78790(14) 0.83363(19) 0.28096(5) 0.0406(5) Uani 1 1 d . . .
O9 O 0.93454(14) 0.94855(18) 0.19916(5) 0.0305(5) Uani 1 1 d D . .
O11 O 0.46636(12) 0.38273(16) 0.14307(5) 0.0279(4) Uani 1 1 d . . .
O12 O 0.39677(13) 0.50502(16) 0.09229(5) 0.0325(5) Uani 1 1 d . . .
O13 O 0.56403(13) 0.47916(19) 0.10522(5) 0.0413(5) Uani 1 1 d . . .
O14 O 0.48529(14) 0.60343(17) 0.14426(5) 0.0374(5) Uani 1 1 d . . .
O15 O 0.19821(14) 0.28090(19) 0.21146(5) 0.0404(5) Uani 1 1 d . . .
O16 O 0.22815(19) 0.0832(2) 0.24025(6) 0.0779(9) Uani 1 1 d . . .
O17 O 0.10527(19) 0.2123(2) 0.25450(8) 0.0850(10) Uani 1 1 d . . .
O18 O 0.2628(2) 0.2727(3) 0.27449(7) 0.0970(10) Uani 1 1 d . . .
O19 O 0.39148(14) 0.41974(19) 0.21366(5) 0.0345(5) Uani 1 1 d D . .
O20 O 0.57143(14) 0.51256(18) 0.23176(5) 0.0342(5) Uani 1 1 d D . .
Cl1 Cl 0.97917(4) 0.99679(6) 0.112122(17) 0.02178(14) Uani 1 1 d . . .
Cl2 Cl 0.73545(4) 0.77042(6) 0.249214(18) 0.02450(15) Uani 1 1 d . . .
Cl3 Cl 0.47856(4) 0.49414(6) 0.120916(17) 0.02295(14) Uani 1 1 d . . .
Cl4 Cl 0.19610(6) 0.21065(8) 0.24484(2) 0.0495(2) Uani 1 1 d . . .
Cu1 Cu 0.84428(2) 0.84010(3) 0.166655(8) 0.01847(8) Uani 1 1 d . . .
Cu2 Cu 0.33187(2) 0.32488(3) 0.169666(8) 0.01923(8) Uani 1 1 d . . .
H1O H 0.9208(18) 0.962(2) 0.2217(3) 0.029 Uiso 1 1 d D . .
H2O H 0.9890(9) 0.988(2) 0.1972(7) 0.029 Uiso 1 1 d D . .
H3O H 0.4435(11) 0.461(2) 0.2094(7) 0.029 Uiso 1 1 d D . .
H4O H 0.3684(17) 0.434(2) 0.2344(4) 0.029 Uiso 1 1 d D . .
H5O H 0.6238(10) 0.477(2) 0.2256(7) 0.029 Uiso 1 1 d D . .
H6O H 0.5874(18) 0.5922(8) 0.2375(7) 0.029 Uiso 1 1 d D . .

loop_
_atom_site_aniso_label
_atom_site_aniso_U_11
_atom_site_aniso_U_22
_atom_site_aniso_U_33
_atom_site_aniso_U_23
_atom_site_aniso_U_13
_atom_site_aniso_U_12
C1 0.0182(13) 0.0227(14) 0.0165(13) 0.0034(11) 0.0028(11) -0.0010(11)
C2 0.0302(15) 0.0215(15) 0.0240(15) 0.0072(12) 0.0039(13) 0.0005(12)
C3 0.0328(16) 0.0282(16) 0.0267(16) 0.0103(12) 0.0052(13) 0.0077(13)
C4 0.0199(14) 0.0429(19) 0.0227(15) 0.0082(13) 0.0010(12) 0.0075(13)
C5 0.0190(13) 0.0337(17) 0.0189(14) 0.0009(12) -0.0028(11) -0.0035(12)
C6 0.0212(13) 0.0143(13) 0.0209(14) 0.0024(11) 0.0051(11) -0.0029(10)
C7 0.0155(12) 0.0193(13) 0.0191(13) -0.0013(11) 0.0014(11) -0.0017(10)
C8 0.0221(13) 0.0194(14) 0.0146(13) -0.0007(10) 0.0073(11) 0.0025(11)
C9 0.0293(15) 0.0226(15) 0.0194(14) -0.0015(11) 0.0046(12) -0.0039(12)
C10 0.0383(16) 0.0172(14) 0.0266(15) 0.0003(12) 0.0112(13) 0.0012(12)
C11 0.0304(16) 0.0290(16) 0.0258(16) 0.0042(12) 0.0061(13) 0.0105(13)
C12 0.0207(14) 0.0263(15) 0.0218(14) -0.0022(12) 0.0019(11) 0.0014(12)
C13 0.0141(12) 0.0182(13) 0.0171(13) 0.0022(10) 0.0013(10) -0.0025(10)
C14 0.0135(12) 0.0193(13) 0.0138(12) -0.0008(10) 0.0046(10) -0.0019(10)
C15 0.0163(12) 0.0175(13) 0.0159(12) -0.0009(10) 0.0051(10) -0.0029(10)
C16 0.0212(13) 0.0212(14) 0.0186(14) -0.0015(11) 0.0017(11) 0.0001(11)
C17 0.0292(15) 0.0226(15) 0.0244(15) 0.0018(12) 0.0054(12) 0.0061(12)
C18 0.0342(16) 0.0181(15) 0.0290(16) -0.0012(12) 0.0102(13) 0.0027(12)
C19 0.0245(14) 0.0208(15) 0.0259(15) -0.0056(12) 0.0083(12) -0.0074(11)
C20 0.0172(13) 0.0194(14) 0.0185(13) -0.0034(11) 0.0074(11) -0.0019(10)
C21 0.0167(13) 0.0229(14) 0.0182(13) -0.0049(11) 0.0017(11) -0.0048(11)
C22 0.0160(12) 0.0237(14) 0.0180(13) -0.0016(11) 0.0041(11) -0.0017(11)
C23 0.0182(13) 0.0316(16) 0.0177(14) 0.0011(12) 0.0000(11) 0.0000(11)
C24 0.0219(14) 0.0341(17) 0.0218(15) 0.0072(12) 0.0024(12) 0.0061(12)
C25 0.0233(14) 0.0220(15) 0.0231(15) 0.0039(12) 0.0044(12) 0.0057(11)
C26 0.0205(13) 0.0216(15) 0.0182(14) -0.0012(11) 0.0045(11) -0.0002(11)
C27 0.0149(12) 0.0199(14) 0.0180(13) -0.0003(11) 0.0044(11) -0.0012(10)
C28 0.0196(13) 0.0173(13) 0.0178(13) 0.0043(10) -0.0004(11) -0.0024(10)
C29 0.0284(15) 0.0175(14) 0.0228(15) 0.0037(11) -0.0003(12) -0.0028(11)
C30 0.0320(16) 0.0217(15) 0.0268(16) 0.0083(12) 0.0014(13) 0.0050(12)
C31 0.0217(14) 0.0342(17) 0.0218(15) 0.0063(12) -0.0055(12) 0.0010(12)
C32 0.0208(13) 0.0245(15) 0.0247(15) 0.0009(12) -0.0035(12) -0.0030(11)
C33 0.0186(13) 0.0164(13) 0.0176(13) 0.0001(10) 0.0003(11) -0.0018(10)
C34 0.0127(12) 0.0195(13) 0.0179(13) -0.0003(11) -0.0011(10) -0.0009(10)
C35 0.0157(12) 0.0211(14) 0.0136(13) -0.0008(10) 0.0039(11) -0.0006(10)
C36 0.0229(14) 0.0212(14) 0.0219(14) -0.0036(11) 0.0035(12) -0.0020(11)
C37 0.0315(15) 0.0148(14) 0.0281(15) -0.0016(12) 0.0068(13) 0.0010(12)
C38 0.0260(15) 0.0261(15) 0.0206(14) 0.0030(12) 0.0055(12) 0.0087(12)
C39 0.0183(13) 0.0246(15) 0.0176(13) -0.0030(11) 0.0003(11) 0.0016(11)
C40 0.0142(12) 0.0160(13) 0.0169(13) 0.0008(10) -0.0004(10) -0.0029(10)
C41 0.0121(11) 0.0171(13) 0.0166(13) -0.0004(10) 0.0042(10) -0.0034(10)
C42 0.0154(12) 0.0184(13) 0.0156(12) 0.0000(10) 0.0043(10) -0.0003(10)
C43 0.0227(14) 0.0207(14) 0.0201(14) -0.0002(11) 0.0044(12) 0.0028(11)
C44 0.0290(15) 0.0216(15) 0.0257(15) 0.0046(12) 0.0050(13) 0.0073(12)
C45 0.0395(16) 0.0134(14) 0.0287(16) -0.0007(11) 0.0102(13) 0.0021(12)
C46 0.0288(15) 0.0217(15) 0.0227(14) -0.0064(12) 0.0094(12) -0.0041(12)
C47 0.0184(13) 0.0165(14) 0.0196(14) -0.0016(10) 0.0086(11) -0.0018(10)
C48 0.0168(13) 0.0223(14) 0.0179(13) -0.0048(11) 0.0015(11) -0.0058(11)
C49 0.0157(12) 0.0244(14) 0.0155(13) -0.0007(11) 0.0040(11) 0.0016(10)
C50 0.0187(13) 0.0289(15) 0.0179(14) -0.0005(11) 0.0015(11) -0.0013(11)
C51 0.0228(14) 0.0302(16) 0.0206(14) 0.0065(12) 0.0011(12) 0.0059(12)
C52 0.0260(15) 0.0208(14) 0.0240(15) 0.0009(12) 0.0074(12) 0.0039(11)
C53 0.0212(13) 0.0203(14) 0.0165(13) 0.0014(11) 0.0030(11) 0.0002(11)
C54 0.0139(12) 0.0180(13) 0.0146(13) -0.0011(10) 0.0026(10) -0.0012(10)
N1 0.0184(11) 0.0239(12) 0.0155(11) 0.0019(9) 0.0021(9) -0.0011(9)
N2 0.0149(10) 0.0151(11) 0.0171(11) 0.0002(9) 0.0015(9) -0.0009(8)
N3 0.0222(11) 0.0175(11) 0.0140(11) 0.0002(9) 0.0032(9) -0.0030(9)
N4 0.0182(11) 0.0187(11) 0.0158(11) 0.0014(9) -0.0025(9) -0.0014(9)
N5 0.0142(10) 0.0145(10) 0.0150(10) 0.0000(8) -0.0007(9) -0.0011(8)
N6 0.0175(11) 0.0153(11) 0.0192(11) -0.0003(9) 0.0019(9) -0.0016(8)
O1 0.0326(11) 0.0190(10) 0.0316(11) 0.0002(8) -0.0008(9) -0.0012(8)
O2 0.0312(11) 0.0282(11) 0.0329(11) 0.0033(9) -0.0060(9) 0.0006(9)
O3 0.0469(12) 0.0238(11) 0.0273(11) -0.0093(8) 0.0112(10) -0.0150(9)
O4 0.0367(12) 0.0622(15) 0.0418(13) -0.0203(11) 0.0239(10) -0.0244(11)
O5 0.0432(12) 0.0376(12) 0.0208(10) 0.0111(9) 0.0097(9) 0.0072(9)
O6 0.0454(13) 0.0310(12) 0.0476(13) 0.0094(10) 0.0126(11) 0.0171(10)
O7 0.0262(10) 0.0360(12) 0.0381(12) 0.0021(9) 0.0092(9) 0.0001(9)
O8 0.0391(12) 0.0538(14) 0.0257(11) -0.0018(10) -0.0040(9) -0.0117(10)
O9 0.0333(12) 0.0336(12) 0.0236(11) -0.0084(9) 0.0017(10) -0.0133(9)
O11 0.0242(10) 0.0203(10) 0.0379(12) 0.0102(8) 0.0012(9) -0.0022(8)
O12 0.0341(11) 0.0262(11) 0.0332(11) 0.0045(9) -0.0062(9) -0.0010(9)
O13 0.0275(11) 0.0505(14) 0.0493(13) 0.0007(11) 0.0163(10) -0.0070(10)
O14 0.0512(13) 0.0227(11) 0.0382(12) -0.0076(9) 0.0067(10) -0.0114(9)
O15 0.0439(12) 0.0555(14) 0.0230(11) 0.0123(10) 0.0091(10) 0.0114(11)
O16 0.114(2) 0.0736(18) 0.0495(16) 0.0184(13) 0.0237(16) 0.0719(17)
O17 0.093(2) 0.0657(18) 0.116(2) 0.0479(17) 0.0748(19) 0.0411(16)
O18 0.121(3) 0.122(3) 0.0391(16) 0.0013(16) -0.0157(17) 0.038(2)
O19 0.0297(12) 0.0371(13) 0.0332(12) -0.0137(10) -0.0051(10) -0.0022(9)
O20 0.0374(12) 0.0287(12) 0.0349(12) 0.0012(10) 0.0008(10) -0.0031(10)
Cl1 0.0233(3) 0.0196(3) 0.0231(3) -0.0032(3) 0.0059(3) -0.0063(3)
Cl2 0.0241(3) 0.0280(4) 0.0213(3) 0.0053(3) 0.0032(3) 0.0051(3)
Cl3 0.0203(3) 0.0199(3) 0.0282(4) 0.0011(3) 0.0028(3) -0.0050(3)
Cl4 0.0623(6) 0.0586(6) 0.0324(5) 0.0206(4) 0.0216(4) 0.0380(5)
Cu1 0.02019(16) 0.01780(17) 0.01581(16) -0.00125(13) -0.00195(13) -0.00218(13)
Cu2 0.01883(16) 0.01703(17) 0.01900(17) -0.00167(13) -0.00537(13) -0.00010(13)

loop_
_atom_type_symbol
_atom_type_description
_atom_type_scat_dispersion_real
_atom_type_scat_dispersion_imag
_atom_type_scat_source
C C 0.0033 0.0016 'International Tables Vol C Tables 4.2.6.8 and 6.1.1.4'
H H 0.0000 0.0000 'International Tables Vol C Tables 4.2.6.8 and 6.1.1.4'
N N 0.0061 0.0033 'International Tables Vol C Tables 4.2.6.8 and 6.1.1.4'
O O 0.0106 0.0060 'International Tables Vol C Tables 4.2.6.8 and 6.1.1.4'
Cl Cl 0.1484 0.1585 'International Tables Vol C Tables 4.2.6.8 and 6.1.1.4'
Cu Cu 0.3201 1.2651 'International Tables Vol C Tables 4.2.6.8 and 6.1.1.4'

loop_
_geom_angle_atom_site_label_1
_geom_angle_atom_site_label_2
_geom_angle_atom_site_label_3
_geom_angle
_geom_angle_site_symmetry_1
_geom_angle_site_symmetry_3
_geom_angle_publ_flag
N1 C1 C2 121.2(2) . . ?
N1 C1 C6 115.3(2) . . ?
C2 C1 C6 123.5(2) . . ?
C3 C2 C1 119.6(2) . . ?
C3 C2 H2 120.2 . . ?
C1 C2 H2 120.2 . . ?
C2 C3 C4 119.1(3) . . ?
C2 C3 H3 120.5 . . ?
C4 C3 H3 120.5 . . ?
C5 C4 C3 118.7(2) . . ?
C5 C4 H4 120.6 . . ?
C3 C4 H4 120.6 . . ?
N1 C5 C4 122.3(2) . . ?
N1 C5 H5 118.9 . . ?
C4 C5 H5 118.9 . . ?
N2 C6 C1 108.92(18) . . ?
N2 C6 H6A 109.9 . . ?
C1 C6 H6A 109.9 . . ?
N2 C6 H6B 109.9 . . ?
C1 C6 H6B 109.9 . . ?
H6A C6 H6B 108.3 . . ?
N2 C7 C8 110.20(19) . . ?
N2 C7 H7A 109.6 . . ?
C8 C7 H7A 109.6 . . ?
N2 C7 H7B 109.6 . . ?
C8 C7 H7B 109.6 . . ?
H7A C7 H7B 108.1 . . ?
N3 C8 C12 121.8(2) . . ?
N3 C8 C7 116.1(2) . . ?
C12 C8 C7 121.9(2) . . ?
N3 C9 C10 121.9(2) . . ?
N3 C9 H9 119.0 . . ?
C10 C9 H9 119.0 . . ?
C9 C10 C11 119.0(2) . . ?
C9 C10 H10 120.5 . . ?
C11 C10 H10 120.5 . . ?
C12 C11 C10 119.3(2) . . ?
C12 C11 H11 120.3 . . ?
C10 C11 H11 120.3 . . ?
C8 C12 C11 119.2(2) . . ?
C8 C12 H12 120.4 . . ?
C11 C12 H12 120.4 . . ?
C14 C13 N2 116.49(18) . . ?
C14 C13 H13A 108.2 . . ?
N2 C13 H13A 108.2 . . ?
C14 C13 H13B 108.2 . . ?
N2 C13 H13B 108.2 . . ?
H13A C13 H13B 107.3 . . ?
C15 C14 C27 119.8(2) . . ?
C15 C14 C13 120.9(2) . . ?
C27 C14 C13 119.3(2) . . ?
C14 C15 C16 123.4(2) . . ?
C14 C15 C20 119.8(2) . . ?
C16 C15 C20 116.7(2) . . ?
C17 C16 C15 121.9(2) . . ?
C17 C16 H16 119.1 . . ?
C15 C16 H16 119.1 . . ?
C16 C17 C18 120.9(2) . . ?
C16 C17 H17 119.5 . . ?
C18 C17 H17 119.5 . . ?
C19 C18 C17 119.3(2) . . ?
C19 C18 H18 120.3 . . ?
C17 C18 H18 120.3 . . ?
C18 C19 C20 121.6(2) . . ?
C18 C19 H19 119.2 . . ?
C20 C19 H19 119.2 . . ?
C21 C20 C19 121.2(2) . . ?
C21 C20 C15 119.5(2) . . ?
C19 C20 C15 119.3(2) . . ?
C20 C21 C22 121.9(2) . . ?
C20 C21 H21 119.0 . . ?
C22 C21 H21 119.0 . . ?
C21 C22 C23 120.7(2) . . ?
C21 C22 C27 119.4(2) . . ?
C23 C22 C27 119.9(2) . . ?
C24 C23 C22 120.5(2) . . ?
C24 C23 H23 119.8 . . ?
C22 C23 H23 119.8 . . ?
C23 C24 C25 120.6(2) . . ?
C23 C24 H24 119.7 . . ?
C25 C24 H24 119.7 . . ?
C26 C25 C24 120.4(2) . . ?
C26 C25 H25 119.8 . . ?
C24 C25 H25 119.8 . . ?
C25 C26 C27 121.5(2) . . ?
C25 C26 H26 119.2 . . ?
C27 C26 H26 119.2 . . ?
C14 C27 C26 123.8(2) . . ?
C14 C27 C22 119.1(2) . . ?
C26 C27 C22 117.0(2) . . ?
N4 C28 C29 121.5(2) . . ?
N4 C28 C33 115.0(2) . . ?
C29 C28 C33 123.4(2) . . ?
C30 C29 C28 119.6(2) . . ?
C30 C29 H29 120.2 . . ?
C28 C29 H29 120.2 . . ?
C29 C30 C31 118.7(2) . . ?
C29 C30 H30 120.7 . . ?
C31 C30 H30 120.7 . . ?
C32 C31 C30 119.1(2) . . ?
C32 C31 H31 120.5 . . ?
C30 C31 H31 120.5 . . ?
N4 C32 C31 122.0(2) . . ?
N4 C32 H32 119.0 . . ?
C31 C32 H32 119.0 . . ?
N5 C33 C28 108.48(18) . . ?
N5 C33 H33A 110.0 . . ?
C28 C33 H33A 110.0 . . ?
N5 C33 H33B 110.0 . . ?
C28 C33 H33B 110.0 . . ?
H33A C33 H33B 108.4 . . ?
N5 C34 C35 110.74(18) . . ?
N5 C34 H34A 109.5 . . ?
C35 C34 H34A 109.5 . . ?
N5 C34 H34B 109.5 . . ?
C35 C34 H34B 109.5 . . ?
H34A C34 H34B 108.1 . . ?
N6 C35 C39 121.6(2) . . ?
N6 C35 C34 115.2(2) . . ?
C39 C35 C34 123.0(2) . . ?
N6 C36 C37 121.7(2) . . ?
N6 C36 H36 119.1 . . ?
C37 C36 H36 119.1 . . ?
C36 C37 C38 119.2(2) . . ?
C36 C37 H37 120.4 . . ?
C38 C37 H37 120.4 . . ?
C39 C38 C37 119.0(2) . . ?
C39 C38 H38 120.5 . . ?
C37 C38 H38 120.5 . . ?
C35 C39 C38 119.5(2) . . ?
C35 C39 H39 120.2 . . ?
C38 C39 H39 120.2 . . ?
N5 C40 C41 114.86(18) . . ?
N5 C40 H40A 108.6 . . ?
C41 C40 H40A 108.6 . . ?
N5 C40 H40B 108.6 . . ?
C41 C40 H40B 108.6 . . ?
H40A C40 H40B 107.5 . . ?
C42 C41 C54 119.3(2) . . ?
C42 C41 C40 120.7(2) . . ?
C54 C41 C40 120.0(2) . . ?
C41 C42 C43 123.4(2) . . ?
C41 C42 C47 120.2(2) . . ?
C43 C42 C47 116.4(2) . . ?
C44 C43 C42 122.1(2) . . ?
C44 C43 H43 119.0 . . ?
C42 C43 H43 119.0 . . ?
C43 C44 C45 120.8(2) . . ?
C43 C44 H44 119.6 . . ?
C45 C44 H44 119.6 . . ?
C46 C45 C44 119.4(2) . . ?
C46 C45 H45 120.3 . . ?
C44 C45 H45 120.3 . . ?
C45 C46 C47 121.6(2) . . ?
C45 C46 H46 119.2 . . ?
C47 C46 H46 119.2 . . ?
C48 C47 C46 121.4(2) . . ?
C48 C47 C42 119.1(2) . . ?
C46 C47 C42 119.5(2) . . ?
C49 C48 C47 121.6(2) . . ?
C49 C48 H48 119.2 . . ?
C47 C48 H48 119.2 . . ?
C48 C49 C50 120.9(2) . . ?
C48 C49 C54 119.9(2) . . ?
C50 C49 C54 119.2(2) . . ?
C51 C50 C49 120.9(2) . . ?
C51 C50 H50 119.5 . . ?
C49 C50 H50 119.5 . . ?
C50 C51 C52 120.3(2) . . ?
C50 C51 H51 119.8 . . ?
C52 C51 H51 119.8 . . ?
C53 C52 C51 121.0(2) . . ?
C53 C52 H52 119.5 . . ?
C51 C52 H52 119.5 . . ?
C52 C53 C54 121.2(2) . . ?
C52 C53 H53 119.4 . . ?
C54 C53 H53 119.4 . . ?
C41 C54 C53 123.3(2) . . ?
C41 C54 C49 119.4(2) . . ?
C53 C54 C49 117.3(2) . . ?
C5 N1 C1 119.1(2) . . ?
C5 N1 Cu1 127.87(18) . . ?
C1 N1 Cu1 113.07(16) . . ?
C7 N2 C6 111.83(17) . . ?
C7 N2 C13 112.38(18) . . ?
C6 N2 C13 113.09(18) . . ?
C7 N2 Cu1 107.36(14) . . ?
C6 N2 Cu1 104.10(13) . . ?
C13 N2 Cu1 107.47(13) . . ?
C9 N3 C8 118.8(2) . . ?
C9 N3 Cu1 127.67(17) . . ?
C8 N3 Cu1 113.57(16) . . ?
C28 N4 C32 119.1(2) . . ?
C28 N4 Cu2 113.36(16) . . ?
C32 N4 Cu2 127.54(17) . . ?
C34 N5 C33 112.28(17) . . ?
C34 N5 C40 112.56(17) . . ?
C33 N5 C40 113.21(18) . . ?
C34 N5 Cu2 105.75(14) . . ?
C33 N5 Cu2 103.79(13) . . ?
C40 N5 Cu2 108.50(13) . . ?
C36 N6 C35 119.0(2) . . ?
C36 N6 Cu2 127.29(17) . . ?
C35 N6 Cu2 113.73(15) . . ?
Cl1 O1 Cu1 116.63(10) . . ?
Cl2 O5 Cu1 135.18(11) . . ?
Cu1 O9 H1O 116.1(17) . . ?
Cu1 O9 H2O 135.1(17) . . ?
H1O O9 H2O 109(2) . . ?
Cl3 O11 Cu2 128.17(10) . . ?
Cl4 O15 Cu2 134.18(11) . . ?
Cu2 O19 H3O 111.1(17) . . ?
Cu2 O19 H4O 128.6(17) . . ?
H3O O19 H4O 120(2) . . ?
H5O O20 H6O 106(2) . . ?
O4 Cl1 O2 110.76(12) . . ?
O4 Cl1 O3 110.09(11) . . ?
O2 Cl1 O3 109.74(11) . . ?
O4 Cl1 O1 109.46(12) . . ?
O2 Cl1 O1 108.25(10) . . ?
O3 Cl1 O1 108.49(11) . . ?
O7 Cl2 O6 109.39(12) . . ?
O7 Cl2 O8 108.78(12) . . ?
O6 Cl2 O8 110.22(12) . . ?
O7 Cl2 O5 109.40(11) . . ?
O6 Cl2 O5 109.48(11) . . ?
O8 Cl2 O5 109.56(11) . . ?
O13 Cl3 O12 110.27(12) . . ?
O13 Cl3 O14 110.62(12) . . ?
O12 Cl3 O14 109.89(11) . . ?
O13 Cl3 O11 108.60(11) . . ?
O12 Cl3 O11 108.62(10) . . ?
O14 Cl3 O11 108.80(11) . . ?
O17 Cl4 O15 111.08(14) . . ?
O17 Cl4 O16 111.30(17) . . ?
O15 Cl4 O16 109.53(13) . . ?
O17 Cl4 O18 108.22(18) . . ?
O15 Cl4 O18 107.43(16) . . ?
O16 Cl4 O18 109.18(16) . . ?
O9 Cu1 N1 95.47(8) . . ?
O9 Cu1 N3 97.69(8) . . ?
N1 Cu1 N3 165.89(8) . . ?
O9 Cu1 N2 176.70(8) . . ?
N1 Cu1 N2 83.18(8) . . ?
N3 Cu1 N2 83.93(8) . . ?
O9 Cu1 O1 77.32(7) . . ?
N1 Cu1 O1 84.21(7) . . ?
N3 Cu1 O1 103.60(7) . . ?
N2 Cu1 O1 99.52(7) . . ?
O9 Cu1 O5 86.94(7) . . ?
N1 Cu1 O5 97.60(7) . . ?
N3 Cu1 O5 78.11(7) . . ?
N2 Cu1 O5 96.21(7) . . ?
O1 Cu1 O5 164.27(6) . . ?
O19 Cu2 N6 96.24(8) . . ?
O19 Cu2 N4 96.45(8) . . ?
N6 Cu2 N4 166.34(8) . . ?
O19 Cu2 N5 168.90(8) . . ?
N6 Cu2 N5 84.06(8) . . ?
N4 Cu2 N5 82.51(8) . . ?
O19 Cu2 O11 86.62(7) . . ?
N6 Cu2 O11 100.02(7) . . ?
N4 Cu2 O11 85.77(7) . . ?
N5 Cu2 O11 104.28(7) . . ?
O19 Cu2 O15 82.27(7) . . ?
N6 Cu2 O15 82.31(7) . . ?
N4 Cu2 O15 94.41(7) . . ?
N5 Cu2 O15 86.79(7) . . ?
O11 Cu2 O15 168.84(6) . . ?

loop_
_geom_bond_atom_site_label_1
_geom_bond_atom_site_label_2
_geom_bond_distance
_geom_bond_site_symmetry_2
_geom_bond_publ_flag
C1 N1 1.346(3) . ?
C1 C2 1.381(3) . ?
C1 C6 1.502(3) . ?
C2 C3 1.375(3) . ?
C2 H2 0.9500 . ?
C3 C4 1.383(4) . ?
C3 H3 0.9500 . ?
C4 C5 1.376(3) . ?
C4 H4 0.9500 . ?
C5 N1 1.343(3) . ?
C5 H5 0.9500 . ?
C6 N2 1.502(3) . ?
C6 H6A 0.9900 . ?
C6 H6B 0.9900 . ?
C7 N2 1.485(3) . ?
C7 C8 1.504(3) . ?
C7 H7A 0.9900 . ?
C7 H7B 0.9900 . ?
C8 N3 1.347(3) . ?
C8 C12 1.379(3) . ?
C9 N3 1.349(3) . ?
C9 C10 1.374(3) . ?
C9 H9 0.9500 . ?
C10 C11 1.382(4) . ?
C10 H10 0.9500 . ?
C11 C12 1.375(3) . ?
C11 H11 0.9500 . ?
C12 H12 0.9500 . ?
C13 C14 1.511(3) . ?
C13 N2 1.511(3) . ?
C13 H13A 0.9900 . ?
C13 H13B 0.9900 . ?
C14 C15 1.407(3) . ?
C14 C27 1.428(3) . ?
C15 C16 1.429(3) . ?
C15 C20 1.441(3) . ?
C16 C17 1.360(3) . ?
C16 H16 0.9500 . ?
C17 C18 1.417(3) . ?
C17 H17 0.9500 . ?
C18 C19 1.360(3) . ?
C18 H18 0.9500 . ?
C19 C20 1.422(3) . ?
C19 H19 0.9500 . ?
C20 C21 1.380(3) . ?
C21 C22 1.400(3) . ?
C21 H21 0.9500 . ?
C22 C23 1.422(3) . ?
C22 C27 1.440(3) . ?
C23 C24 1.357(3) . ?
C23 H23 0.9500 . ?
C24 C25 1.416(3) . ?
C24 H24 0.9500 . ?
C25 C26 1.365(3) . ?
C25 H25 0.9500 . ?
C26 C27 1.427(3) . ?
C26 H26 0.9500 . ?
C28 N4 1.340(3) . ?
C28 C29 1.379(3) . ?
C28 C33 1.507(3) . ?
C29 C30 1.382(3) . ?
C29 H29 0.9500 . ?
C30 C31 1.385(4) . ?
C30 H30 0.9500 . ?
C31 C32 1.376(3) . ?
C31 H31 0.9500 . ?
C32 N4 1.350(3) . ?
C32 H32 0.9500 . ?
C33 N5 1.493(3) . ?
C33 H33A 0.9900 . ?
C33 H33B 0.9900 . ?
C34 N5 1.484(3) . ?
C34 C35 1.501(3) . ?
C34 H34A 0.9900 . ?
C34 H34B 0.9900 . ?
C35 N6 1.353(3) . ?
C35 C39 1.373(3) . ?
C36 N6 1.345(3) . ?
C36 C37 1.384(3) . ?
C36 H36 0.9500 . ?
C37 C38 1.380(3) . ?
C37 H37 0.9500 . ?
C38 C39 1.383(3) . ?
C38 H38 0.9500 . ?
C39 H39 0.9500 . ?
C40 N5 1.509(3) . ?
C40 C41 1.517(3) . ?
C40 H40A 0.9900 . ?
C40 H40B 0.9900 . ?
C41 C42 1.415(3) . ?
C41 C54 1.415(3) . ?
C42 C43 1.430(3) . ?
C42 C47 1.434(3) . ?
C43 C44 1.360(3) . ?
C43 H43 0.9500 . ?
C44 C45 1.413(3) . ?
C44 H44 0.9500 . ?
C45 C46 1.356(3) . ?
C45 H45 0.9500 . ?
C46 C47 1.423(3) . ?
C46 H46 0.9500 . ?
C47 C48 1.394(3) . ?
C48 C49 1.384(3) . ?
C48 H48 0.9500 . ?
C49 C50 1.430(3) . ?
C49 C54 1.440(3) . ?
C50 C51 1.350(3) . ?
C50 H50 0.9500 . ?
C51 C52 1.412(3) . ?
C51 H51 0.9500 . ?
C52 C53 1.360(3) . ?
C52 H52 0.9500 . ?
C53 C54 1.430(3) . ?
C53 H53 0.9500 . ?
N1 Cu1 1.977(2) . ?
N2 Cu1 2.0250(19) . ?
N3 Cu1 1.984(2) . ?
N4 Cu2 1.9751(19) . ?
N5 Cu2 2.0361(18) . ?
N6 Cu2 1.9718(19) . ?
O1 Cl1 1.4496(17) . ?
O1 Cu1 2.5050(18) . ?
O2 Cl1 1.4277(18) . ?
O3 Cl1 1.4474(17) . ?
O4 Cl1 1.4211(18) . ?
O5 Cl2 1.4470(17) . ?
O5 Cu1 2.5185(17) . ?
O6 Cl2 1.4347(18) . ?
O7 Cl2 1.4337(18) . ?
O8 Cl2 1.4405(19) . ?
O9 Cu1 1.9686(18) . ?
O9 H1O 0.890(14) . ?
O9 H2O 0.890(16) . ?
O11 Cl3 1.4591(17) . ?
O11 Cu2 2.3538(17) . ?
O12 Cl3 1.4345(18) . ?
O13 Cl3 1.4286(18) . ?
O14 Cl3 1.4343(18) . ?
O15 Cl4 1.4381(19) . ?
O15 Cu2 2.6600(19) . ?
O16 Cl4 1.442(2) . ?
O17 Cl4 1.386(2) . ?
O18 Cl4 1.474(3) . ?
O19 Cu2 1.9712(19) . ?
O19 H3O 0.890(18) . ?
O19 H4O 0.890(18) . ?
O20 H5O 0.891(17) . ?
O20 H6O 0.890(12) . ?

loop_
_geom_hbond_atom_site_label_D
_geom_hbond_atom_site_label_H
_geom_hbond_atom_site_label_A
_geom_hbond_distance_DH
_geom_hbond_distance_HA
_geom_hbond_distance_DA
_geom_hbond_angle_DHA
_geom_hbond_site_symmetry_A
O9 H1O O20 0.892(14) 1.778(8) 2.640(3) 162(2) 2_655
O9 H2O O3 0.889(16) 2.36(2) 2.844(3) 114.7(19) .
O19 H3O O20 0.890(18) 1.938(16) 2.706(3) 143(2) .
O19 H4O O16 0.889(18) 2.371(17) 3.106(3) 140(2) 2
O20 H5O O8 0.891(17) 2.007(11) 2.839(3) 155(2) 2_645
O20 H5O Cl2 0.891(17) 3.002(16) 3.727(2) 140(2) 2_645
O20 H6O O7 0.890(12) 1.957(13) 2.841(3) 173(2) .
O20 H6O O6 0.890(12) 2.68(2) 3.175(3) 116.0(19) .
O20 H6O Cl2 0.890(12) 2.798(14) 3.572(2) 146(2) .

loop_
_geom_torsion_atom_site_label_1
_geom_torsion_atom_site_label_2
_geom_torsion_atom_site_label_3
_geom_torsion_atom_site_label_4
_geom_torsion
_geom_torsion_site_symmetry_1
_geom_torsion_site_symmetry_2
_geom_torsion_site_symmetry_3
_geom_torsion_site_symmetry_4
_geom_torsion_publ_flag
N1 C1 C2 C3 -0.2(4) . . . . ?
C6 C1 C2 C3 -178.5(2) . . . . ?
C1 C2 C3 C4 -0.8(4) . . . . ?
C2 C3 C4 C5 1.0(4) . . . . ?
C3 C4 C5 N1 -0.3(4) . . . . ?
N1 C1 C6 N2 29.4(3) . . . . ?
C2 C1 C6 N2 -152.2(2) . . . . ?
N2 C7 C8 N3 -26.0(3) . . . . ?
N2 C7 C8 C12 159.2(2) . . . . ?
N3 C9 C10 C11 -1.9(4) . . . . ?
C9 C10 C11 C12 2.5(4) . . . . ?
N3 C8 C12 C11 -1.5(4) . . . . ?
C7 C8 C12 C11 173.1(2) . . . . ?
C10 C11 C12 C8 -0.9(4) . . . . ?
N2 C13 C14 C15 -86.7(3) . . . . ?
N2 C13 C14 C27 95.3(3) . . . . ?
C27 C14 C15 C16 169.9(2) . . . . ?
C13 C14 C15 C16 -8.0(3) . . . . ?
C27 C14 C15 C20 -7.8(3) . . . . ?
C13 C14 C15 C20 174.3(2) . . . . ?
C14 C15 C16 C17 178.0(2) . . . . ?
C20 C15 C16 C17 -4.2(3) . . . . ?
C15 C16 C17 C18 -0.7(4) . . . . ?
C16 C17 C18 C19 3.5(4) . . . . ?
C17 C18 C19 C20 -1.3(4) . . . . ?
C18 C19 C20 C21 174.8(2) . . . . ?
C18 C19 C20 C15 -3.6(4) . . . . ?
C14 C15 C20 C21 5.7(3) . . . . ?
C16 C15 C20 C21 -172.2(2) . . . . ?
C14 C15 C20 C19 -175.9(2) . . . . ?
C16 C15 C20 C19 6.2(3) . . . . ?
C19 C20 C21 C22 -178.3(2) . . . . ?
C15 C20 C21 C22 0.1(4) . . . . ?
C20 C21 C22 C23 176.8(2) . . . . ?
C20 C21 C22 C27 -3.6(4) . . . . ?
C21 C22 C23 C24 -179.5(2) . . . . ?
C27 C22 C23 C24 0.9(4) . . . . ?
C22 C23 C24 C25 0.5(4) . . . . ?
C23 C24 C25 C26 -1.3(4) . . . . ?
C24 C25 C26 C27 0.7(4) . . . . ?
C15 C14 C27 C26 -173.0(2) . . . . ?
C13 C14 C27 C26 4.9(3) . . . . ?
C15 C14 C27 C22 4.3(3) . . . . ?
C13 C14 C27 C22 -177.8(2) . . . . ?
C25 C26 C27 C14 178.0(2) . . . . ?
C25 C26 C27 C22 0.6(3) . . . . ?
C21 C22 C27 C14 1.4(3) . . . . ?
C23 C22 C27 C14 -179.0(2) . . . . ?
C21 C22 C27 C26 178.9(2) . . . . ?
C23 C22 C27 C26 -1.4(3) . . . . ?
N4 C28 C29 C30 -2.0(4) . . . . ?
C33 C28 C29 C30 179.2(2) . . . . ?
C28 C29 C30 C31 0.2(4) . . . . ?
C29 C30 C31 C32 0.9(4) . . . . ?
C30 C31 C32 N4 -0.4(4) . . . . ?
N4 C28 C33 N5 30.2(3) . . . . ?
C29 C28 C33 N5 -150.9(2) . . . . ?
N5 C34 C35 N6 -28.0(3) . . . . ?
N5 C34 C35 C39 156.6(2) . . . . ?
N6 C36 C37 C38 -1.2(4) . . . . ?
C36 C37 C38 C39 1.2(4) . . . . ?
N6 C35 C39 C38 -0.2(4) . . . . ?
C34 C35 C39 C38 174.9(2) . . . . ?
C37 C38 C39 C35 -0.5(4) . . . . ?
N5 C40 C41 C42 -85.7(3) . . . . ?
N5 C40 C41 C54 93.9(2) . . . . ?
C54 C41 C42 C43 170.4(2) . . . . ?
C40 C41 C42 C43 -10.0(3) . . . . ?
C54 C41 C42 C47 -8.6(3) . . . . ?
C40 C41 C42 C47 171.0(2) . . . . ?
C41 C42 C43 C44 177.5(2) . . . . ?
C47 C42 C43 C44 -3.5(3) . . . . ?
C42 C43 C44 C45 -1.2(4) . . . . ?
C43 C44 C45 C46 3.4(4) . . . . ?
C44 C45 C46 C47 -0.8(4) . . . . ?
C45 C46 C47 C48 176.0(2) . . . . ?
C45 C46 C47 C42 -4.0(4) . . . . ?
C41 C42 C47 C48 5.0(3) . . . . ?
C43 C42 C47 C48 -174.0(2) . . . . ?
C41 C42 C47 C46 -175.0(2) . . . . ?
C43 C42 C47 C46 5.9(3) . . . . ?
C46 C47 C48 C49 -178.9(2) . . . . ?
C42 C47 C48 C49 1.0(3) . . . . ?
C47 C48 C49 C50 177.1(2) . . . . ?
C47 C48 C49 C54 -3.4(4) . . . . ?
C48 C49 C50 C51 -179.2(2) . . . . ?
C54 C49 C50 C51 1.3(4) . . . . ?
C49 C50 C51 C52 0.9(4) . . . . ?
C50 C51 C52 C53 -1.9(4) . . . . ?
C51 C52 C53 C54 0.8(4) . . . . ?
C42 C41 C54 C53 -172.1(2) . . . . ?
C40 C41 C54 C53 8.3(3) . . . . ?
C42 C41 C54 C49 6.2(3) . . . . ?
C40 C41 C54 C49 -173.4(2) . . . . ?
C52 C53 C54 C41 179.6(2) . . . . ?
C52 C53 C54 C49 1.3(3) . . . . ?
C48 C49 C54 C41 -0.2(3) . . . . ?
C50 C49 C54 C41 179.3(2) . . . . ?
C48 C49 C54 C53 178.2(2) . . . . ?
C50 C49 C54 C53 -2.3(3) . . . . ?
C4 C5 N1 C1 -0.7(4) . . . . ?
C4 C5 N1 Cu1 -179.68(18) . . . . ?
C2 C1 N1 C5 0.9(4) . . . . ?
C6 C1 N1 C5 179.4(2) . . . . ?
C2 C1 N1 Cu1 -179.97(19) . . . . ?
C6 C1 N1 Cu1 -1.5(3) . . . . ?
C8 C7 N2 C6 145.20(19) . . . . ?
C8 C7 N2 C13 -86.4(2) . . . . ?
C8 C7 N2 Cu1 31.6(2) . . . . ?
C1 C6 N2 C7 -156.21(19) . . . . ?
C1 C6 N2 C13 75.7(2) . . . . ?
C1 C6 N2 Cu1 -40.6(2) . . . . ?
C14 C13 N2 C7 -56.5(3) . . . . ?
C14 C13 N2 C6 71.3(2) . . . . ?
C14 C13 N2 Cu1 -174.40(16) . . . . ?
C10 C9 N3 C8 -0.4(4) . . . . ?
C10 C9 N3 Cu1 -179.17(18) . . . . ?
C12 C8 N3 C9 2.2(3) . . . . ?
C7 C8 N3 C9 -172.7(2) . . . . ?
C12 C8 N3 Cu1 -178.93(18) . . . . ?
C7 C8 N3 Cu1 6.2(3) . . . . ?
C29 C28 N4 C32 2.5(4) . . . . ?
C33 C28 N4 C32 -178.6(2) . . . . ?
C29 C28 N4 Cu2 -179.84(19) . . . . ?
C33 C28 N4 Cu2 -1.0(3) . . . . ?
C31 C32 N4 C28 -1.3(4) . . . . ?
C31 C32 N4 Cu2 -178.58(19) . . . . ?
C35 C34 N5 C33 146.85(19) . . . . ?
C35 C34 N5 C40 -84.0(2) . . . . ?
C35 C34 N5 Cu2 34.3(2) . . . . ?
C28 C33 N5 C34 -155.92(19) . . . . ?
C28 C33 N5 C40 75.3(2) . . . . ?
C28 C33 N5 Cu2 -42.2(2) . . . . ?
C41 C40 N5 C34 -57.7(3) . . . . ?
C41 C40 N5 C33 71.0(2) . . . . ?
C41 C40 N5 Cu2 -174.39(16) . . . . ?
C37 C36 N6 C35 0.5(4) . . . . ?
C37 C36 N6 Cu2 179.09(18) . . . . ?
C39 C35 N6 C36 0.2(3) . . . . ?
C34 C35 N6 C36 -175.2(2) . . . . ?
C39 C35 N6 Cu2 -178.53(18) . . . . ?
C34 C35 N6 Cu2 6.0(3) . . . . ?
Cu1 O1 Cl1 O4 178.78(10) . . . . ?
Cu1 O1 Cl1 O2 -60.40(13) . . . . ?
Cu1 O1 Cl1 O3 58.63(13) . . . . ?
Cu1 O5 Cl2 O7 -144.52(14) . . . . ?
Cu1 O5 Cl2 O6 -24.66(19) . . . . ?
Cu1 O5 Cl2 O8 96.32(17) . . . . ?
Cu2 O11 Cl3 O13 -169.75(12) . . . . ?
Cu2 O11 Cl3 O12 -49.81(16) . . . . ?
Cu2 O11 Cl3 O14 69.78(15) . . . . ?
Cu2 O15 Cl4 O17 -176.84(18) . . . . ?
Cu2 O15 Cl4 O16 -53.5(2) . . . . ?
Cu2 O15 Cl4 O18 65.0(2) . . . . ?
C5 N1 Cu1 O9 -16.4(2) . . . . ?
C1 N1 Cu1 O9 164.63(17) . . . . ?
C5 N1 Cu1 N3 -175.2(3) . . . . ?
C1 N1 Cu1 N3 5.8(4) . . . . ?
C5 N1 Cu1 N2 160.6(2) . . . . ?
C1 N1 Cu1 N2 -18.40(16) . . . . ?
C5 N1 Cu1 O1 60.3(2) . . . . ?
C1 N1 Cu1 O1 -118.74(17) . . . . ?
C5 N1 Cu1 O5 -104.0(2) . . . . ?
C1 N1 Cu1 O5 77.00(17) . . . . ?
C9 N3 Cu1 O9 5.9(2) . . . . ?
C8 N3 Cu1 O9 -172.85(16) . . . . ?
C9 N3 Cu1 N1 164.7(3) . . . . ?
C8 N3 Cu1 N1 -14.1(4) . . . . ?
C9 N3 Cu1 N2 -171.2(2) . . . . ?
C8 N3 Cu1 N2 10.05(16) . . . . ?
C9 N3 Cu1 O1 -72.8(2) . . . . ?
C8 N3 Cu1 O1 108.40(16) . . . . ?
C9 N3 Cu1 O5 91.1(2) . . . . ?
C8 N3 Cu1 O5 -87.63(16) . . . . ?
C7 N2 Cu1 N1 151.03(15) . . . . ?
C6 N2 Cu1 N1 32.33(14) . . . . ?
C13 N2 Cu1 N1 -87.87(14) . . . . ?
C7 N2 Cu1 N3 -23.21(14) . . . . ?
C6 N2 Cu1 N3 -141.91(14) . . . . ?
C13 N2 Cu1 N3 97.89(14) . . . . ?
C7 N2 Cu1 O1 -126.04(14) . . . . ?
C6 N2 Cu1 O1 115.26(13) . . . . ?
C13 N2 Cu1 O1 -4.94(14) . . . . ?
C7 N2 Cu1 O5 54.08(14) . . . . ?
C6 N2 Cu1 O5 -64.62(14) . . . . ?
C13 N2 Cu1 O5 175.19(13) . . . . ?
Cl1 O1 Cu1 O9 -75.35(11) . . . . ?
Cl1 O1 Cu1 N1 -172.30(12) . . . . ?
Cl1 O1 Cu1 N3 19.63(12) . . . . ?
Cl1 O1 Cu1 N2 105.63(11) . . . . ?
Cl1 O1 Cu1 O5 -74.8(2) . . . . ?
Cl2 O5 Cu1 O9 -86.93(17) . . . . ?
Cl2 O5 Cu1 N1 8.19(17) . . . . ?
Cl2 O5 Cu1 N3 174.54(17) . . . . ?
Cl2 O5 Cu1 N2 92.11(16) . . . . ?
Cl2 O5 Cu1 O1 -87.5(3) . . . . ?
C36 N6 Cu2 O19 24.0(2) . . . . ?
C35 N6 Cu2 O19 -157.38(16) . . . . ?
C36 N6 Cu2 N4 -177.8(3) . . . . ?
C35 N6 Cu2 N4 0.8(4) . . . . ?
C36 N6 Cu2 N5 -167.2(2) . . . . ?
C35 N6 Cu2 N5 11.46(16) . . . . ?
C36 N6 Cu2 O11 -63.7(2) . . . . ?
C35 N6 Cu2 O11 114.96(16) . . . . ?
C36 N6 Cu2 O15 105.3(2) . . . . ?
C35 N6 Cu2 O15 -76.08(16) . . . . ?
C28 N4 Cu2 O19 149.37(17) . . . . ?
C32 N4 Cu2 O19 -33.2(2) . . . . ?
C28 N4 Cu2 N6 -8.8(4) . . . . ?
C32 N4 Cu2 N6 168.6(3) . . . . ?
C28 N4 Cu2 N5 -19.49(17) . . . . ?
C32 N4 Cu2 N5 157.9(2) . . . . ?
C28 N4 Cu2 O11 -124.52(17) . . . . ?
C32 N4 Cu2 O11 52.9(2) . . . . ?
C28 N4 Cu2 O15 66.67(17) . . . . ?
C32 N4 Cu2 O15 -115.9(2) . . . . ?
C34 N5 Cu2 O19 66.9(5) . . . . ?
C33 N5 Cu2 O19 -51.4(5) . . . . ?
C40 N5 Cu2 O19 -172.1(4) . . . . ?
C34 N5 Cu2 N6 -25.25(14) . . . . ?
C33 N5 Cu2 N6 -143.60(14) . . . . ?
C40 N5 Cu2 N6 95.73(14) . . . . ?
C34 N5 Cu2 N4 152.22(15) . . . . ?
C33 N5 Cu2 N4 33.88(14) . . . . ?
C40 N5 Cu2 N4 -86.79(14) . . . . ?
C34 N5 Cu2 O11 -124.11(13) . . . . ?
C33 N5 Cu2 O11 117.54(13) . . . . ?
C40 N5 Cu2 O11 -3.13(15) . . . . ?
C34 N5 Cu2 O15 57.35(14) . . . . ?
C33 N5 Cu2 O15 -61.00(13) . . . . ?
C40 N5 Cu2 O15 178.33(14) . . . . ?
Cl3 O11 Cu2 O19 -90.54(14) . . . . ?
Cl3 O11 Cu2 N6 5.21(15) . . . . ?
Cl3 O11 Cu2 N4 172.73(14) . . . . ?
Cl3 O11 Cu2 N5 91.57(14) . . . . ?
Cl3 O11 Cu2 O15 -96.0(3) . . . . ?
Cl4 O15 Cu2 O19 -67.18(18) . . . . ?
Cl4 O15 Cu2 N6 -164.60(18) . . . . ?
Cl4 O15 Cu2 N4 28.74(18) . . . . ?
Cl4 O15 Cu2 N5 110.96(18) . . . . ?
Cl4 O15 Cu2 O11 -61.7(4) . . . . ?
